data_2234121
loop_
_publ_author_name
'Kannan, D.'
'Bakthadoss, M.'
'Lakshmanan, D.'
'Murugavel, S.'

_publ_section_title
;
 (<i>E</i>)-Methyl
 3-(3,4-dimethoxyphenyl)-2-[(1,3-dioxoisoindolin-2-yl)methyl]acrylate
;
_journal_coeditor_code BT5842
_journal_issue 4
_journal_name_full 'Acta Crystallographica Section E'
_journal_page_first o1107
_journal_paper_doi 10.1107/S1600536812010975
_journal_volume 68
_journal_year 2012
_chemical_formula_iupac 'C21 H19 N O6'
_chemical_formula_moiety 'C21 H19 N O6'
_chemical_formula_sum 'C21 H19 N O6'
_chemical_formula_weight 381.37
_chemical_name_systematic
;
(<i>E</i>)-Methyl
3-(3,4-dimethoxyphenyl)-2-[(1,3-dioxoisoindolin-2-yl)methyl]acrylate
;
_space_group_IT_number 14
_symmetry_cell_setting monoclinic
_symmetry_space_group_name_Hall '-P 2ybc'
_symmetry_space_group_name_H-M 'P 1 21/c 1'
_atom_sites_solution_hydrogens geom
_atom_sites_solution_primary direct
_atom_sites_solution_secondary difmap
_audit_creation_method SHELXL-97
_cell_angle_alpha 90.00
_cell_angle_beta 93.522(2)
_cell_angle_gamma 90.00
_cell_formula_units_Z 4
_cell_length_a 15.0613(8)
_cell_length_b 7.6334(4)
_cell_length_c 16.6354(8)
_cell_measurement_reflns_used 5078
_cell_measurement_temperature 293(2)
_cell_measurement_theta_max 29.0
_cell_measurement_theta_min 2.7
_cell_volume 1908.94(17)
_computing_cell_refinement 'APEX2 and SAINT (Bruker, 2004)'
_computing_data_collection 'APEX2 (Bruker, 2004)'
_computing_data_reduction 'SAINT and XPREP (Bruker, 2004)'
_computing_molecular_graphics 'ORTEP-3 (Farrugia, 1997)'
_computing_publication_material 'SHELXL97 (Sheldrick, 2008) and PLATON (Spek, 2009)'
_computing_structure_refinement 'SHELXL97 (Sheldrick, 2008)'
_computing_structure_solution 'SHELXS97 (Sheldrick, 2008)'
_diffrn_ambient_temperature 293(2)
_diffrn_detector_area_resol_mean 10.0
_diffrn_measured_fraction_theta_full 0.997
_diffrn_measured_fraction_theta_max 0.997
_diffrn_measurement_device_type 'Bruker APEXII CCD'
_diffrn_measurement_method '\w scans'
_diffrn_radiation_monochromator graphite
_diffrn_radiation_source 'fine-focus sealed tube'
_diffrn_radiation_type MoK\a
_diffrn_radiation_wavelength 0.71073
_diffrn_reflns_av_R_equivalents 0.0362
_diffrn_reflns_av_sigmaI/netI 0.0343
_diffrn_reflns_limit_h_max 20
_diffrn_reflns_limit_h_min -20
_diffrn_reflns_limit_k_max 9
_diffrn_reflns_limit_k_min -10
_diffrn_reflns_limit_l_max 22
_diffrn_reflns_limit_l_min -14
_diffrn_reflns_number 21209
_diffrn_reflns_theta_full 28.99
_diffrn_reflns_theta_max 28.99
_diffrn_reflns_theta_min 2.71
_exptl_absorpt_coefficient_mu 0.098
_exptl_absorpt_correction_T_max 0.983
_exptl_absorpt_correction_T_min 0.976
_exptl_absorpt_correction_type multi-scan
_exptl_absorpt_process_details '(SADABS; Sheldrick, 1996)'
_exptl_crystal_colour Colourless
_exptl_crystal_density_diffrn 1.327
_exptl_crystal_density_method 'not measured'
_exptl_crystal_description Block
_exptl_crystal_F_000 800
_exptl_crystal_size_max 0.25
_exptl_crystal_size_mid 0.23
_exptl_crystal_size_min 0.17
_refine_diff_density_max 0.264
_refine_diff_density_min -0.173
_refine_ls_extinction_coef 0.010(2)
_refine_ls_extinction_expression Fc^*^=kFc[1+0.001xFc^2^\l^3^/sin(2\q)]^-1/4^
_refine_ls_extinction_method 'SHELXL97 (Sheldrick, 2008)'
_refine_ls_goodness_of_fit_ref 1.055
_refine_ls_hydrogen_treatment constr
_refine_ls_matrix_type full
_refine_ls_number_parameters 257
_refine_ls_number_reflns 5063
_refine_ls_number_restraints 0
_refine_ls_restrained_S_all 1.055
_refine_ls_R_factor_all 0.0869
_refine_ls_R_factor_gt 0.0553
_refine_ls_shift/su_max 0.000
_refine_ls_shift/su_mean 0.000
_refine_ls_structure_factor_coef Fsqd
_refine_ls_weighting_details 'calc w=1/[\s^2^(Fo^2^)+(0.0874P)^2^+0.8631P] where P=(Fo^2^+2Fc^2^)/3'
_refine_ls_weighting_scheme calc
_refine_ls_wR_factor_gt 0.1776
_refine_ls_wR_factor_ref 0.1972
_reflns_number_gt 3241
_reflns_number_total 5063
_reflns_threshold_expression I>2\s(I)
_cod_data_source_file bt5842.cif
_cod_data_source_block I
_cod_original_sg_symbol_H-M 'P 21/c'
_cod_database_code 2234121
_cod_database_fobs_code 2234121

loop_
_symmetry_equiv_pos_as_xyz
'x, y, z'
'-x, y+1/2, -z+1/2'
'-x, -y, -z'
'x, -y-1/2, z-1/2'

loop_
_atom_site_type_symbol
_atom_site_label
_atom_site_fract_x
_atom_site_fract_y
_atom_site_fract_z
_atom_site_U_iso_or_equiv
_atom_site_adp_type
_atom_site_calc_flag
_atom_site_refinement_flags
_atom_site_occupancy
_atom_site_symmetry_multiplicity
N N1 0.14320(11) 0.1401(2) 0.33185(10) 0.0424(4) Uani d . 1 1
O O1 0.09640(11) 0.0065(3) 0.21318(10) 0.0573(5) Uani d . 1 1
O O3 0.16679(10) -0.1006(2) 0.45930(10) 0.0548(4) Uani d . 1 1
C C14 -0.13047(13) -0.0184(3) 0.32900(12) 0.0406(5) Uani d . 1 1
O O5 -0.35924(10) 0.1490(3) 0.20022(11) 0.0632(5) Uani d . 1 1
O O2 0.23094(13) 0.2752(3) 0.43312(11) 0.0670(5) Uani d . 1 1
O O6 -0.37165(11) 0.0404(3) 0.34609(11) 0.0733(6) Uani d . 1 1
C C11 0.09073(13) -0.1416(3) 0.44408(11) 0.0393(5) Uani d . 1 1
C C13 -0.05573(13) -0.0948(3) 0.37754(12) 0.0424(5) Uani d . 1 1
H H13 -0.0679 -0.2017 0.4013 0.051 Uiso calc R 1 1
O O4 0.05602(11) -0.2889(2) 0.47147(10) 0.0562(4) Uani d . 1 1
C C16 -0.19917(14) 0.1059(3) 0.20806(13) 0.0464(5) Uani d . 1 1
H H16 -0.1940 0.1488 0.1562 0.056 Uiso calc R 1 1
C C15 -0.12410(13) 0.0491(3) 0.25270(13) 0.0445(5) Uani d . 1 1
H H15 -0.0688 0.0566 0.2310 0.053 Uiso calc R 1 1
C C10 0.02695(13) -0.0361(3) 0.39320(11) 0.0382(4) Uani d . 1 1
C C8 0.15518(13) 0.0666(3) 0.25730(13) 0.0434(5) Uani d . 1 1
C C17 -0.28144(13) 0.0993(3) 0.23975(14) 0.0456(5) Uani d . 1 1
C C9 0.05918(13) 0.1426(3) 0.37010(13) 0.0415(5) Uani d . 1 1
H H9A 0.0145 0.1966 0.3337 0.050 Uiso calc R 1 1
H H9B 0.0656 0.2148 0.4181 0.050 Uiso calc R 1 1
C C19 -0.21432(14) -0.0266(3) 0.36066(13) 0.0460(5) Uani d . 1 1
H H19 -0.2199 -0.0754 0.4113 0.055 Uiso calc R 1 1
C C18 -0.28843(13) 0.0364(3) 0.31812(13) 0.0472(5) Uani d . 1 1
C C1 0.22284(15) 0.2025(3) 0.36886(15) 0.0493(5) Uani d . 1 1
C C7 0.25214(15) 0.0779(3) 0.24589(15) 0.0515(6) Uani d . 1 1
C C2 0.29162(14) 0.1602(3) 0.31177(16) 0.0538(6) Uani d . 1 1
C C12 0.11416(19) -0.3925(4) 0.52426(17) 0.0632(7) Uani d . 1 1
H H12A 0.1582 -0.4481 0.4936 0.095 Uiso calc R 1 1
H H12B 0.0801 -0.4803 0.5499 0.095 Uiso calc R 1 1
H H12C 0.1430 -0.3183 0.5645 0.095 Uiso calc R 1 1
C C20 -0.35659(18) 0.2005(5) 0.11918(18) 0.0733(8) Uani d . 1 1
H H20A -0.3193 0.3019 0.1157 0.110 Uiso calc R 1 1
H H20B -0.4156 0.2281 0.0980 0.110 Uiso calc R 1 1
H H20C -0.3330 0.1066 0.0885 0.110 Uiso calc R 1 1
C C3 0.38247(17) 0.1899(4) 0.3186(2) 0.0751(9) Uani d . 1 1
H H3 0.4095 0.2460 0.3633 0.090 Uiso calc R 1 1
C C6 0.29985(19) 0.0199(4) 0.1836(2) 0.0729(8) Uani d . 1 1
H H6 0.2727 -0.0361 0.1390 0.087 Uiso calc R 1 1
C C21 -0.3808(2) -0.0149(7) 0.42584(19) 0.1007(14) Uani d . 1 1
H H21A -0.3607 -0.1338 0.4318 0.151 Uiso calc R 1 1
H H21B -0.4421 -0.0078 0.4380 0.151 Uiso calc R 1 1
H H21C -0.3457 0.0591 0.4620 0.151 Uiso calc R 1 1
C C4 0.43088(19) 0.1328(6) 0.2565(3) 0.0924(11) Uani d . 1 1
H H4 0.4920 0.1512 0.2589 0.111 Uiso calc R 1 1
C C5 0.3909(2) 0.0494(6) 0.1909(3) 0.0950(12) Uani d . 1 1
H H5 0.4258 0.0114 0.1501 0.114 Uiso calc R 1 1

loop_
_atom_site_aniso_label
_atom_site_aniso_U_11
_atom_site_aniso_U_22
_atom_site_aniso_U_33
_atom_site_aniso_U_12
_atom_site_aniso_U_13
_atom_site_aniso_U_23
N1 0.0315(8) 0.0505(10) 0.0451(9) -0.0048(7) 0.0017(7) 0.0023(8)
O1 0.0408(8) 0.0798(12) 0.0511(9) -0.0029(8) 0.0002(7) -0.0105(8)
O3 0.0353(8) 0.0664(11) 0.0615(10) -0.0024(7) -0.0063(7) 0.0094(8)
C14 0.0318(9) 0.0448(11) 0.0450(11) -0.0035(8) -0.0001(8) -0.0056(9)
O5 0.0325(8) 0.0895(14) 0.0664(11) 0.0066(8) -0.0053(7) 0.0092(10)
O2 0.0611(11) 0.0705(12) 0.0675(11) -0.0154(9) -0.0101(9) -0.0092(10)
O6 0.0311(8) 0.1258(18) 0.0637(11) 0.0017(10) 0.0091(7) 0.0027(11)
C11 0.0340(10) 0.0487(12) 0.0357(9) 0.0010(8) 0.0059(7) -0.0045(9)
C13 0.0365(10) 0.0470(12) 0.0437(10) -0.0024(9) 0.0024(8) 0.0000(9)
O4 0.0451(9) 0.0584(10) 0.0644(10) -0.0024(7) -0.0021(7) 0.0178(8)
C16 0.0379(11) 0.0550(13) 0.0463(11) -0.0013(9) 0.0018(9) 0.0039(10)
C15 0.0304(9) 0.0537(13) 0.0496(11) -0.0020(9) 0.0038(8) -0.0007(10)
C10 0.0329(9) 0.0450(11) 0.0370(9) 0.0023(8) 0.0043(7) -0.0043(8)
C8 0.0333(10) 0.0498(12) 0.0473(11) 0.0004(9) 0.0036(8) 0.0078(9)
C17 0.0287(10) 0.0536(13) 0.0537(12) -0.0002(9) -0.0031(8) -0.0044(10)
C9 0.0317(10) 0.0455(12) 0.0474(11) 0.0005(8) 0.0034(8) -0.0016(9)
C19 0.0349(10) 0.0601(14) 0.0428(11) -0.0061(9) 0.0017(8) -0.0036(10)
C18 0.0281(9) 0.0636(14) 0.0503(12) -0.0037(9) 0.0049(8) -0.0070(10)
C1 0.0387(11) 0.0500(13) 0.0580(13) -0.0077(9) -0.0063(9) 0.0083(11)
C7 0.0374(11) 0.0564(14) 0.0613(13) 0.0008(10) 0.0086(10) 0.0134(11)
C2 0.0319(11) 0.0551(14) 0.0739(16) -0.0022(10) -0.0009(10) 0.0179(12)
C12 0.0630(16) 0.0607(16) 0.0651(15) 0.0061(12) -0.0027(12) 0.0180(13)
C20 0.0498(15) 0.096(2) 0.0717(17) 0.0044(14) -0.0136(12) 0.0157(16)
C3 0.0358(13) 0.083(2) 0.105(2) -0.0079(13) -0.0043(14) 0.0220(17)
C6 0.0498(15) 0.091(2) 0.0801(18) 0.0045(14) 0.0206(13) 0.0042(16)
C21 0.0527(17) 0.184(4) 0.0680(18) -0.005(2) 0.0229(14) 0.006(2)
C4 0.0316(13) 0.115(3) 0.131(3) 0.0001(15) 0.0126(16) 0.025(2)
C5 0.0522(17) 0.117(3) 0.119(3) 0.0103(19) 0.0360(19) 0.013(2)

loop_
_atom_type_symbol
_atom_type_description
_atom_type_scat_dispersion_real
_atom_type_scat_dispersion_imag
_atom_type_scat_source
C C 0.0033 0.0016 'International Tables Vol C Tables 4.2.6.8 and 6.1.1.4'
H H 0.0000 0.0000 'International Tables Vol C Tables 4.2.6.8 and 6.1.1.4'
N N 0.0061 0.0033 'International Tables Vol C Tables 4.2.6.8 and 6.1.1.4'
O O 0.0106 0.0060 'International Tables Vol C Tables 4.2.6.8 and 6.1.1.4'

loop_
_geom_angle_atom_site_label_1
_geom_angle_atom_site_label_2
_geom_angle_atom_site_label_3
_geom_angle
C8 N1 C1 112.17(18)
C8 N1 C9 124.33(17)
C1 N1 C9 123.38(19)
C15 C14 C19 118.60(19)
C15 C14 C13 124.16(18)
C19 C14 C13 117.08(19)
C17 O5 C20 117.79(19)
C18 O6 C21 117.4(2)
O3 C11 O4 122.55(19)
O3 C11 C10 123.8(2)
O4 C11 C10 113.62(17)
C10 C13 C14 130.6(2)
C10 C13 H13 114.7
C14 C13 H13 114.7
C11 O4 C12 115.85(19)
C17 C16 C15 120.5(2)
C17 C16 H16 119.7
C15 C16 H16 119.7
C14 C15 C16 120.69(19)
C14 C15 H15 119.7
C16 C15 H15 119.7
C13 C10 C11 119.64(19)
C13 C10 C9 124.47(19)
C11 C10 C9 115.55(17)
O1 C8 N1 124.68(19)
O1 C8 C7 129.4(2)
N1 C8 C7 105.93(18)
O5 C17 C16 124.9(2)
O5 C17 C18 115.70(19)
C16 C17 C18 119.35(19)
N1 C9 C10 113.80(17)
N1 C9 H9A 108.8
C10 C9 H9A 108.8
N1 C9 H9B 108.8
C10 C9 H9B 108.8
H9A C9 H9B 107.7
C18 C19 C14 121.0(2)
C18 C19 H19 119.5
C14 C19 H19 119.5
O6 C18 C19 124.6(2)
O6 C18 C17 115.68(19)
C19 C18 C17 119.71(19)
O2 C1 N1 125.8(2)
O2 C1 C2 129.2(2)
N1 C1 C2 104.9(2)
C2 C7 C6 122.1(2)
C2 C7 C8 107.8(2)
C6 C7 C8 130.0(3)
C7 C2 C3 121.3(3)
C7 C2 C1 109.08(19)
C3 C2 C1 129.6(3)
O4 C12 H12A 109.5
O4 C12 H12B 109.5
H12A C12 H12B 109.5
O4 C12 H12C 109.5
H12A C12 H12C 109.5
H12B C12 H12C 109.5
O5 C20 H20A 109.5
O5 C20 H20B 109.5
H20A C20 H20B 109.5
O5 C20 H20C 109.5
H20A C20 H20C 109.5
H20B C20 H20C 109.5
C4 C3 C2 117.0(3)
C4 C3 H3 121.5
C2 C3 H3 121.5
C7 C6 C5 116.3(3)
C7 C6 H6 121.8
C5 C6 H6 121.8
O6 C21 H21A 109.5
O6 C21 H21B 109.5
H21A C21 H21B 109.5
O6 C21 H21C 109.5
H21A C21 H21C 109.5
H21B C21 H21C 109.5
C5 C4 C3 121.3(3)
C5 C4 H4 119.4
C3 C4 H4 119.4
C4 C5 C6 121.9(3)
C4 C5 H5 119.0
C6 C5 H5 119.0

loop_
_geom_bond_atom_site_label_1
_geom_bond_atom_site_label_2
_geom_bond_distance
N1 C8 1.383(3)
N1 C1 1.398(3)
N1 C9 1.451(3)
O1 C8 1.205(3)
O3 C11 1.200(2)
C14 C15 1.379(3)
C14 C19 1.399(3)
C14 C13 1.465(3)
O5 C17 1.362(3)
O5 C20 1.407(3)
O2 C1 1.204(3)
O6 C18 1.364(3)
O6 C21 1.407(4)
C11 O4 1.332(3)
C11 C10 1.479(3)
C13 C10 1.334(3)
C13 H13 0.9300
O4 C12 1.438(3)
C16 C17 1.377(3)
C16 C15 1.383(3)
C16 H16 0.9300
C15 H15 0.9300
C10 C9 1.505(3)
C8 C7 1.487(3)
C17 C18 1.399(3)
C9 H9A 0.9700
C9 H9B 0.9700
C19 C18 1.371(3)
C19 H19 0.9300
C1 C2 1.483(4)
C7 C2 1.367(4)
C7 C6 1.370(4)
C2 C3 1.385(3)
C12 H12A 0.9600
C12 H12B 0.9600
C12 H12C 0.9600
C20 H20A 0.9600
C20 H20B 0.9600
C20 H20C 0.9600
C3 C4 1.372(5)
C3 H3 0.9300
C6 C5 1.388(4)
C6 H6 0.9300
C21 H21A 0.9600
C21 H21B 0.9600
C21 H21C 0.9600
C4 C5 1.370(6)
C4 H4 0.9300
C5 H5 0.9300

loop_
_geom_hbond_atom_site_label_D
_geom_hbond_atom_site_label_H
_geom_hbond_atom_site_label_A
_geom_hbond_site_symmetry_A
_geom_hbond_distance_DH
_geom_hbond_distance_HA
_geom_hbond_distance_DA
_geom_hbond_angle_DHA
C15 H15 O1 1 0.93 2.55 3.440(3) 160
C4 H4 O5 1_655 0.93 2.50 3.354(3) 153.1
C4 H4 O6 1_655 0.93 2.58 3.320(4) 136.5

loop_
_geom_torsion_atom_site_label_1
_geom_torsion_atom_site_label_2
_geom_torsion_atom_site_label_3
_geom_torsion_atom_site_label_4
_geom_torsion
C15 C14 C13 C10 47.1(3)
C19 C14 C13 C10 -137.5(2)
O3 C11 O4 C12 3.1(3)
C10 C11 O4 C12 -177.31(19)
C19 C14 C15 C16 -0.7(3)
C13 C14 C15 C16 174.6(2)
C17 C16 C15 C14 1.4(4)
C14 C13 C10 C11 -179.2(2)
C14 C13 C10 C9 7.8(4)
O3 C11 C10 C13 178.0(2)
O4 C11 C10 C13 -1.6(3)
O3 C11 C10 C9 -8.4(3)
O4 C11 C10 C9 172.04(17)
C1 N1 C8 O1 -178.7(2)
C9 N1 C8 O1 5.1(4)
C1 N1 C8 C7 1.7(2)
C9 N1 C8 C7 -174.50(19)
C20 O5 C17 C16 4.3(4)
C20 O5 C17 C18 -175.2(2)
C15 C16 C17 O5 -178.8(2)
C15 C16 C17 C18 0.7(4)
C8 N1 C9 C10 66.3(3)
C1 N1 C9 C10 -109.5(2)
C13 C10 C9 N1 -132.6(2)
C11 C10 C9 N1 54.2(2)
C15 C14 C19 C18 -2.2(3)
C13 C14 C19 C18 -177.8(2)
C21 O6 C18 C19 3.7(4)
C21 O6 C18 C17 -177.4(3)
C14 C19 C18 O6 -176.9(2)
C14 C19 C18 C17 4.3(3)
O5 C17 C18 O6 -2.9(3)
C16 C17 C18 O6 177.6(2)
O5 C17 C18 C19 176.0(2)
C16 C17 C18 C19 -3.5(3)
C8 N1 C1 O2 178.5(2)
C9 N1 C1 O2 -5.3(4)
C8 N1 C1 C2 -1.1(2)
C9 N1 C1 C2 175.14(19)
O1 C8 C7 C2 178.8(2)
N1 C8 C7 C2 -1.7(3)
O1 C8 C7 C6 -1.6(4)
N1 C8 C7 C6 177.9(3)
C6 C7 C2 C3 0.3(4)
C8 C7 C2 C3 180.0(2)
C6 C7 C2 C1 -178.6(2)
C8 C7 C2 C1 1.0(3)
O2 C1 C2 C7 -179.6(3)
N1 C1 C2 C7 0.0(3)
O2 C1 C2 C3 1.6(5)
N1 C1 C2 C3 -178.8(3)
C7 C2 C3 C4 -0.1(4)
C1 C2 C3 C4 178.6(3)
C2 C7 C6 C5 -0.1(4)
C8 C7 C6 C5 -179.6(3)
C2 C3 C4 C5 -0.4(5)
C3 C4 C5 C6 0.7(6)
C7 C6 C5 C4 -0.4(5)

loop_
_cod_related_entry_id
_cod_related_entry_database
_cod_related_entry_code
1 ChemSpider 30657575
